data_7040143
loop_
_publ_author_name
'Kirk, Sarah M.'
'Quilter, Helena C.'
'Buchard, Antoine'
'Thomas, Lynne H.'
'Kociok-Kohn, Gabriele'
'Jones, Matthew D.'

_publ_section_title
;
 Monomeric and dimeric Al(iii) complexes for the production of
 polylactide.
;
_journal_issue 35
_journal_name_full 'Dalton transactions (Cambridge, England : 2003)'
_journal_page_first 13846
_journal_page_last 13852
_journal_paper_doi 10.1039/c6dt02861f
_journal_volume 45
_journal_year 2016
_chemical_formula_moiety 'C44 H60 Al2 N2 O2, 2(C7 H8)'
_chemical_formula_sum 'C58 H76 Al2 N2 O2'
_chemical_formula_weight 887.17
_space_group_crystal_system monoclinic
_space_group_IT_number 14
_space_group_name_H-M_alt 'P 1 21/a 1'
_symmetry_space_group_name_Hall '-P 2yab'
_symmetry_space_group_name_H-M 'P 1 21/a 1'
_atom_sites_solution_hydrogens geom
_atom_sites_solution_primary difmap
_audit_creation_method SHELXL-2014/7
_audit_update_record
;
2016-07-11 deposited with the CCDC.
2016-08-04 downloaded from the CCDC.
;
_cell_angle_alpha 90
_cell_angle_beta 101.7450(10)
_cell_angle_gamma 90
_cell_formula_units_Z 2
_cell_length_a 14.1650(3)
_cell_length_b 13.0700(3)
_cell_length_c 14.7260(4)
_cell_measurement_reflns_used 15765
_cell_measurement_temperature 150(2)
_cell_measurement_theta_max 25.03
_cell_measurement_theta_min 3.51
_cell_volume 2669.24(11)
_computing_cell_refinement 'HKL Scalepack (Otwinowski & Minor 1997)'
_computing_data_collection 'Collect (Bruker AXS BV, 1997-2004)'
_computing_data_reduction 'HKL Denzo and Scalepack (Otwinowski & Minor 1997)'
_computing_structure_refinement 'SHELXL-2014/7 (Sheldrick, 2014)'
_diffrn_ambient_temperature 150(2)
_diffrn_measured_fraction_theta_full 0.996
_diffrn_measured_fraction_theta_max 0.996
_diffrn_measurement_device_type 'kappa CCD'
_diffrn_radiation_type MoK\a
_diffrn_radiation_wavelength 0.71073
_diffrn_reflns_av_R_equivalents 0.0746
_diffrn_reflns_av_unetI/netI 0.0583
_diffrn_reflns_Laue_measured_fraction_full 0.996
_diffrn_reflns_Laue_measured_fraction_max 0.996
_diffrn_reflns_limit_h_max 16
_diffrn_reflns_limit_h_min -16
_diffrn_reflns_limit_k_max 15
_diffrn_reflns_limit_k_min -15
_diffrn_reflns_limit_l_max 16
_diffrn_reflns_limit_l_min -17
_diffrn_reflns_number 23401
_diffrn_reflns_point_group_measured_fraction_full 0.996
_diffrn_reflns_point_group_measured_fraction_max 0.996
_diffrn_reflns_theta_full 25.016
_diffrn_reflns_theta_max 25.016
_diffrn_reflns_theta_min 3.610
_exptl_absorpt_coefficient_mu 0.096
_exptl_absorpt_correction_type multi-scan
_exptl_absorpt_process_details 'SORTAV (Blessing, 1997)'
_exptl_crystal_colour colourless
_exptl_crystal_density_diffrn 1.104
_exptl_crystal_description plate
_exptl_crystal_F_000 960
_exptl_crystal_size_max 0.100
_exptl_crystal_size_mid 0.100
_exptl_crystal_size_min 0.050
_exptl_transmission_factor_max 0.9952
_exptl_transmission_factor_min 0.9905
_refine_diff_density_max 0.618
_refine_diff_density_min -0.270
_refine_diff_density_rms 0.049
_refine_ls_extinction_method none
_refine_ls_goodness_of_fit_ref 1.034
_refine_ls_hydrogen_treatment constr
_refine_ls_matrix_type full
_refine_ls_number_parameters 298
_refine_ls_number_reflns 4696
_refine_ls_number_restraints 0
_refine_ls_restrained_S_all 1.034
_refine_ls_R_factor_all 0.0869
_refine_ls_R_factor_gt 0.0562
_refine_ls_shift/su_max 0.000
_refine_ls_shift/su_mean 0.000
_refine_ls_structure_factor_coef Fsqd
_refine_ls_weighting_details 'w=1/[\s^2^(Fo^2^)+(0.0654P)^2^+1.7888P] where P=(Fo^2^+2Fc^2^)/3'
_refine_ls_weighting_scheme calc
_refine_ls_wR_factor_gt 0.1340
_refine_ls_wR_factor_ref 0.1518
_reflns_Friedel_coverage 0.000
_reflns_number_gt 3364
_reflns_number_total 4696
_reflns_threshold_expression 'I > 2\s(I)'
_cod_data_source_file c6dt02861f2.cif
_cod_data_source_block Al2_5_Me4
_cod_depositor_comments 'Adding full bibliography for 7040140--7040144.cif.'
_cod_database_code 7040143
_shelx_shelxl_version_number 2014/7
_shelx_space_group_comment
;
The symmetry employed for this shelxl refinement is uniquely defined
by the following loop, which should always be used as a source of
symmetry information in preference to the above space-group names.
They are only intended as comments.
;
_shelx_estimated_absorpt_t_min 0.990
_shelx_estimated_absorpt_t_max 0.995

loop_
_space_group_symop_operation_xyz
'x, y, z'
'-x+1/2, y+1/2, -z'
'-x, -y, -z'
'x-1/2, -y-1/2, z'

loop_
_atom_site_label
_atom_site_type_symbol
_atom_site_fract_x
_atom_site_fract_y
_atom_site_fract_z
_atom_site_U_iso_or_equiv
_atom_site_adp_type
_atom_site_occupancy
_atom_site_site_symmetry_order
_atom_site_calc_flag
_atom_site_refinement_flags_posn
_atom_site_refinement_flags_adp
Al1 Al 0.51966(6) 0.33344(5) 0.07308(5) 0.0283(2) Uani 1 1 d . .
O1 O 0.48816(13) 0.39617(12) 0.16934(12) 0.0331(4) Uani 1 1 d . .
N1 N 0.50245(14) 0.19635(14) 0.12118(13) 0.0260(5) Uani 1 1 d . .
C1 C 0.6546(2) 0.3587(2) 0.0693(2) 0.0404(7) Uani 1 1 d . .
H1A H 0.6630 0.4307 0.0541 0.061 Uiso 1 1 calc R U
H1B H 0.6735 0.3151 0.0219 0.061 Uiso 1 1 calc R U
H1C H 0.6951 0.3430 0.1299 0.061 Uiso 1 1 calc R U
C2 C 0.4203(2) 0.3434(2) -0.0401(2) 0.0444(7) Uani 1 1 d . .
H2A H 0.3566 0.3354 -0.0248 0.067 Uiso 1 1 calc R U
H2B H 0.4302 0.2894 -0.0834 0.067 Uiso 1 1 calc R U
H2C H 0.4244 0.4105 -0.0689 0.067 Uiso 1 1 calc R U
C3 C 0.43490(17) 0.36448(18) 0.22829(17) 0.0271(5) Uani 1 1 d . .
C4 C 0.40319(17) 0.43510(18) 0.28902(16) 0.0268(5) Uani 1 1 d . .
C5 C 0.34358(18) 0.39790(19) 0.34501(17) 0.0304(6) Uani 1 1 d . .
H5 H 0.3208 0.4453 0.3845 0.036 Uiso 1 1 calc R U
C6 C 0.31382(18) 0.29497(19) 0.34820(17) 0.0312(6) Uani 1 1 d . .
C7 C 0.35085(19) 0.22731(19) 0.29304(17) 0.0306(6) Uani 1 1 d . .
H7 H 0.3356 0.1567 0.2954 0.037 Uiso 1 1 calc R U
C8 C 0.41071(18) 0.25980(17) 0.23308(16) 0.0272(5) Uani 1 1 d . .
C9 C 0.43486(18) 0.54805(18) 0.29249(18) 0.0301(6) Uani 1 1 d . .
C10 C 0.3920(2) 0.60051(19) 0.20013(19) 0.0392(7) Uani 1 1 d . .
H10A H 0.4103 0.5623 0.1491 0.059 Uiso 1 1 calc R U
H10B H 0.4168 0.6706 0.2007 0.059 Uiso 1 1 calc R U
H10C H 0.3216 0.6022 0.1915 0.059 Uiso 1 1 calc R U
C11 C 0.54532(19) 0.5556(2) 0.3115(2) 0.0387(7) Uani 1 1 d . .
H11A H 0.5696 0.5207 0.2621 0.058 Uiso 1 1 calc R U
H11B H 0.5723 0.5233 0.3712 0.058 Uiso 1 1 calc R U
H11C H 0.5645 0.6278 0.3135 0.058 Uiso 1 1 calc R U
C12 C 0.4014(2) 0.6077(2) 0.3703(2) 0.0437(7) Uani 1 1 d . .
H12A H 0.4254 0.6781 0.3717 0.066 Uiso 1 1 calc R U
H12B H 0.4266 0.5746 0.4300 0.066 Uiso 1 1 calc R U
H12C H 0.3307 0.6084 0.3587 0.066 Uiso 1 1 calc R U
C13 C 0.2450(2) 0.2641(2) 0.41110(19) 0.0400(7) Uani 1 1 d . .
C14 C 0.1502(3) 0.3220(5) 0.3809(3) 0.1001(17) Uani 1 1 d . .
H14A H 0.1628 0.3958 0.3844 0.150 Uiso 1 1 calc R U
H14B H 0.1063 0.3042 0.4220 0.150 Uiso 1 1 calc R U
H14C H 0.1207 0.3033 0.3170 0.150 Uiso 1 1 calc R U
C15 C 0.2261(4) 0.1498(3) 0.4077(3) 0.120(2) Uani 1 1 d . .
H15A H 0.1957 0.1299 0.3444 0.179 Uiso 1 1 calc R U
H15B H 0.1831 0.1326 0.4499 0.179 Uiso 1 1 calc R U
H15C H 0.2872 0.1130 0.4267 0.179 Uiso 1 1 calc R U
C16 C 0.2875(2) 0.2922(3) 0.5110(2) 0.0527(8) Uani 1 1 d . .
H16A H 0.3499 0.2582 0.5308 0.079 Uiso 1 1 calc R U
H16B H 0.2436 0.2700 0.5507 0.079 Uiso 1 1 calc R U
H16C H 0.2963 0.3665 0.5161 0.079 Uiso 1 1 calc R U
C17 C 0.45018(18) 0.18131(18) 0.18318(16) 0.0280(6) Uani 1 1 d . .
H17 H 0.4369 0.1124 0.1967 0.034 Uiso 1 1 calc R U
C18 C 0.54110(18) 0.10939(17) 0.07987(16) 0.0266(5) Uani 1 1 d . .
C19 C 0.63891(18) 0.09939(18) 0.09444(17) 0.0303(6) Uani 1 1 d . .
H19 H 0.6792 0.1472 0.1327 0.036 Uiso 1 1 calc R U
C20 C 0.47880(17) 0.04108(17) 0.02070(16) 0.0234(5) Uani 1 1 d . .
C21 C 0.37650(18) 0.05020(18) 0.00229(17) 0.0276(5) Uani 1 1 d . .
H21 H 0.3474 0.1050 0.0290 0.033 Uiso 1 1 calc R U
C22 C 0.31987(18) -0.01866(18) -0.05306(17) 0.0301(6) Uani 1 1 d . .
H22 H 0.2517 -0.0120 -0.0638 0.036 Uiso 1 1 calc R U
C23 C -0.0114(3) 0.3948(2) 0.7288(3) 0.0563(9) Uani 1 1 d . .
C24 C 0.0081(3) 0.4198(3) 0.6406(3) 0.0640(10) Uani 1 1 d . .
H24 H -0.0429 0.4292 0.5884 0.077 Uiso 1 1 calc R U
C25 C 0.1000(3) 0.4296(3) 0.6327(3) 0.0693(10) Uani 1 1 d . .
H25 H 0.1125 0.4443 0.5731 0.083 Uiso 1 1 calc R U
C26 C 0.1778(3) 0.4197(3) 0.7053(4) 0.0836(13) Uani 1 1 d . .
H26 H 0.2418 0.4293 0.6967 0.100 Uiso 1 1 calc R U
C27 C 0.1595(3) 0.3959(3) 0.7892(3) 0.0737(11) Uani 1 1 d . .
H27 H 0.2115 0.3873 0.8407 0.088 Uiso 1 1 calc R U
C28 C 0.0630(2) 0.3836(2) 0.8013(2) 0.0479(8) Uani 1 1 d . .
H28 H 0.0510 0.3674 0.8608 0.057 Uiso 1 1 calc R U
C29 C -0.1100(3) 0.3806(3) 0.7406(3) 0.0817(12) Uani 1 1 d . .
H29A H -0.1301 0.3098 0.7254 0.122 Uiso 1 1 calc R U
H29B H -0.1528 0.4274 0.6993 0.122 Uiso 1 1 calc R U
H29C H -0.1137 0.3951 0.8051 0.122 Uiso 1 1 calc R U

loop_
_atom_site_aniso_label
_atom_site_aniso_U_11
_atom_site_aniso_U_22
_atom_site_aniso_U_33
_atom_site_aniso_U_23
_atom_site_aniso_U_13
_atom_site_aniso_U_12
Al1 0.0338(4) 0.0235(4) 0.0317(4) -0.0008(3) 0.0161(3) 0.0011(3)
O1 0.0433(11) 0.0239(9) 0.0387(10) -0.0045(7) 0.0243(9) -0.0047(8)
N1 0.0282(11) 0.0235(10) 0.0286(11) -0.0040(8) 0.0114(9) 0.0007(8)
C1 0.0380(16) 0.0372(15) 0.0508(18) 0.0021(13) 0.0202(14) 0.0007(12)
C2 0.0513(19) 0.0363(15) 0.0456(17) 0.0041(13) 0.0097(14) 0.0054(13)
C3 0.0259(13) 0.0273(12) 0.0298(13) -0.0036(10) 0.0099(11) -0.0013(10)
C4 0.0253(13) 0.0267(12) 0.0296(13) -0.0055(10) 0.0086(10) -0.0001(10)
C5 0.0299(14) 0.0327(13) 0.0303(13) -0.0111(11) 0.0100(11) 0.0005(11)
C6 0.0304(14) 0.0377(14) 0.0285(13) -0.0084(11) 0.0132(11) -0.0097(11)
C7 0.0371(15) 0.0278(13) 0.0289(13) -0.0056(10) 0.0114(11) -0.0089(11)
C8 0.0309(14) 0.0251(12) 0.0275(13) -0.0045(10) 0.0106(11) -0.0020(10)
C9 0.0309(14) 0.0240(12) 0.0366(14) -0.0078(10) 0.0097(11) 0.0003(11)
C10 0.0451(17) 0.0263(13) 0.0460(16) -0.0022(12) 0.0084(13) -0.0007(12)
C11 0.0345(16) 0.0312(14) 0.0500(17) -0.0081(12) 0.0081(13) -0.0045(12)
C12 0.0500(18) 0.0320(14) 0.0537(18) -0.0171(13) 0.0214(15) -0.0023(13)
C13 0.0414(17) 0.0498(17) 0.0339(15) -0.0130(12) 0.0202(13) -0.0164(13)
C14 0.035(2) 0.211(6) 0.060(2) 0.032(3) 0.0211(18) -0.002(3)
C15 0.193(5) 0.083(3) 0.127(4) -0.056(3) 0.135(4) -0.091(3)
C16 0.064(2) 0.064(2) 0.0350(16) 0.0020(14) 0.0196(15) -0.0081(17)
C17 0.0326(14) 0.0238(12) 0.0288(13) -0.0009(10) 0.0092(11) -0.0026(10)
C18 0.0330(14) 0.0215(12) 0.0279(13) 0.0000(10) 0.0124(11) 0.0038(10)
C19 0.0276(14) 0.0301(13) 0.0332(14) -0.0044(11) 0.0060(11) 0.0011(11)
C20 0.0270(13) 0.0200(11) 0.0251(12) 0.0007(9) 0.0097(10) 0.0029(10)
C21 0.0299(14) 0.0257(12) 0.0304(13) -0.0014(10) 0.0134(11) 0.0057(11)
C22 0.0231(13) 0.0297(13) 0.0379(15) -0.0020(11) 0.0071(11) 0.0039(10)
C23 0.062(2) 0.0355(16) 0.072(2) -0.0118(15) 0.0166(19) 0.0006(15)
C24 0.081(3) 0.056(2) 0.059(2) -0.0055(17) 0.023(2) -0.0006(19)
C25 0.081(3) 0.063(2) 0.066(2) -0.0014(19) 0.018(2) 0.003(2)
C26 0.076(3) 0.061(2) 0.126(4) -0.018(3) 0.050(3) -0.009(2)
C27 0.087(3) 0.0402(19) 0.091(3) -0.0120(19) 0.013(2) 0.0006(19)
C28 0.065(2) 0.0312(15) 0.0478(19) -0.0069(13) 0.0126(16) 0.0028(15)
C29 0.076(3) 0.068(2) 0.107(3) -0.017(2) 0.034(3) 0.005(2)

loop_
_atom_type_symbol
_atom_type_description
_atom_type_scat_dispersion_real
_atom_type_scat_dispersion_imag
_atom_type_scat_source
C C 0.0033 0.0016 'International Tables Vol C Tables 4.2.6.8 and 6.1.1.4'
H H 0.0000 0.0000 'International Tables Vol C Tables 4.2.6.8 and 6.1.1.4'
O O 0.0106 0.0060 'International Tables Vol C Tables 4.2.6.8 and 6.1.1.4'
N N 0.0061 0.0033 'International Tables Vol C Tables 4.2.6.8 and 6.1.1.4'
Al Al 0.0645 0.0514 'International Tables Vol C Tables 4.2.6.8 and 6.1.1.4'

loop_
_geom_angle_atom_site_label_1
_geom_angle_atom_site_label_2
_geom_angle_atom_site_label_3
_geom_angle
_geom_angle_site_symmetry_1
_geom_angle_site_symmetry_3
O1 Al1 C1 110.63(11) . .
O1 Al1 C2 113.37(11) . .
C1 Al1 C2 120.22(13) . .
O1 Al1 N1 93.66(8) . .
C1 Al1 N1 111.08(11) . .
C2 Al1 N1 104.38(11) . .
C3 O1 Al1 130.42(15) . .
C17 N1 C18 119.58(19) . .
C17 N1 Al1 121.44(16) . .
C18 N1 Al1 118.69(15) . .
Al1 C1 H1A 109.5 . .
Al1 C1 H1B 109.5 . .
H1A C1 H1B 109.5 . .
Al1 C1 H1C 109.5 . .
H1A C1 H1C 109.5 . .
H1B C1 H1C 109.5 . .
Al1 C2 H2A 109.5 . .
Al1 C2 H2B 109.5 . .
H2A C2 H2B 109.5 . .
Al1 C2 H2C 109.5 . .
H2A C2 H2C 109.5 . .
H2B C2 H2C 109.5 . .
O1 C3 C8 120.7(2) . .
O1 C3 C4 120.3(2) . .
C8 C3 C4 119.1(2) . .
C5 C4 C3 117.2(2) . .
C5 C4 C9 121.7(2) . .
C3 C4 C9 121.1(2) . .
C4 C5 C6 125.2(2) . .
C4 C5 H5 117.4 . .
C6 C5 H5 117.4 . .
C7 C6 C5 116.1(2) . .
C7 C6 C13 123.7(2) . .
C5 C6 C13 120.2(2) . .
C6 C7 C8 121.8(2) . .
C6 C7 H7 119.1 . .
C8 C7 H7 119.1 . .
C7 C8 C3 120.4(2) . .
C7 C8 C17 116.8(2) . .
C3 C8 C17 122.7(2) . .
C10 C9 C11 109.7(2) . .
C10 C9 C12 107.9(2) . .
C11 C9 C12 106.8(2) . .
C10 C9 C4 109.8(2) . .
C11 C9 C4 110.3(2) . .
C12 C9 C4 112.2(2) . .
C9 C10 H10A 109.5 . .
C9 C10 H10B 109.5 . .
H10A C10 H10B 109.5 . .
C9 C10 H10C 109.5 . .
H10A C10 H10C 109.5 . .
H10B C10 H10C 109.5 . .
C9 C11 H11A 109.5 . .
C9 C11 H11B 109.5 . .
H11A C11 H11B 109.5 . .
C9 C11 H11C 109.5 . .
H11A C11 H11C 109.5 . .
H11B C11 H11C 109.5 . .
C9 C12 H12A 109.5 . .
C9 C12 H12B 109.5 . .
H12A C12 H12B 109.5 . .
C9 C12 H12C 109.5 . .
H12A C12 H12C 109.5 . .
H12B C12 H12C 109.5 . .
C16 C13 C15 107.6(3) . .
C16 C13 C14 108.3(3) . .
C15 C13 C14 109.8(4) . .
C16 C13 C6 110.4(2) . .
C15 C13 C6 111.7(2) . .
C14 C13 C6 108.9(3) . .
C13 C14 H14A 109.5 . .
C13 C14 H14B 109.5 . .
H14A C14 H14B 109.5 . .
C13 C14 H14C 109.5 . .
H14A C14 H14C 109.5 . .
H14B C14 H14C 109.5 . .
C13 C15 H15A 109.5 . .
C13 C15 H15B 109.5 . .
H15A C15 H15B 109.5 . .
C13 C15 H15C 109.5 . .
H15A C15 H15C 109.5 . .
H15B C15 H15C 109.5 . .
C13 C16 H16A 109.5 . .
C13 C16 H16B 109.5 . .
H16A C16 H16B 109.5 . .
C13 C16 H16C 109.5 . .
H16A C16 H16C 109.5 . .
H16B C16 H16C 109.5 . .
N1 C17 C8 125.9(2) . .
N1 C17 H17 117.1 . .
C8 C17 H17 117.1 . .
C19 C18 C20 121.3(2) . .
C19 C18 N1 117.9(2) . .
C20 C18 N1 120.6(2) . .
C18 C19 C22 120.2(2) . 3_655
C18 C19 H19 119.9 . .
C22 C19 H19 119.9 3_655 .
C18 C20 C21 123.0(2) . .
C18 C20 C20 118.2(3) . 3_655
C21 C20 C20 118.8(3) . 3_655
C22 C21 C20 120.8(2) . .
C22 C21 H21 119.6 . .
C20 C21 H21 119.6 . .
C21 C22 C19 120.7(2) . 3_655
C21 C22 H22 119.6 . .
C19 C22 H22 119.6 3_655 .
C28 C23 C24 118.9(3) . .
C28 C23 C29 120.5(4) . .
C24 C23 C29 120.6(4) . .
C25 C24 C23 118.4(4) . .
C25 C24 H24 120.8 . .
C23 C24 H24 120.8 . .
C24 C25 C26 124.3(4) . .
C24 C25 H25 117.8 . .
C26 C25 H25 117.8 . .
C27 C26 C25 117.4(4) . .
C27 C26 H26 121.3 . .
C25 C26 H26 121.3 . .
C26 C27 C28 120.6(4) . .
C26 C27 H27 119.7 . .
C28 C27 H27 119.7 . .
C23 C28 C27 120.3(3) . .
C23 C28 H28 119.8 . .
C27 C28 H28 119.8 . .
C23 C29 H29A 109.5 . .
C23 C29 H29B 109.5 . .
H29A C29 H29B 109.5 . .
C23 C29 H29C 109.5 . .
H29A C29 H29C 109.5 . .
H29B C29 H29C 109.5 . .

loop_
_geom_bond_atom_site_label_1
_geom_bond_atom_site_label_2
_geom_bond_distance
_geom_bond_site_symmetry_2
Al1 O1 1.7716(17) .
Al1 C1 1.952(3) .
Al1 C2 1.955(3) .
Al1 N1 1.960(2) .
O1 C3 1.327(3) .
N1 C17 1.302(3) .
N1 C18 1.448(3) .
C1 H1A 0.9800 .
C1 H1B 0.9800 .
C1 H1C 0.9800 .
C2 H2A 0.9800 .
C2 H2B 0.9800 .
C2 H2C 0.9800 .
C3 C8 1.416(3) .
C3 C4 1.420(3) .
C4 C5 1.383(3) .
C4 C9 1.541(3) .
C5 C6 1.413(3) .
C5 H5 0.9500 .
C6 C7 1.375(3) .
C6 C13 1.529(3) .
C7 C8 1.408(3) .
C7 H7 0.9500 .
C8 C17 1.440(3) .
C9 C10 1.534(4) .
C9 C11 1.536(4) .
C9 C12 1.539(3) .
C10 H10A 0.9800 .
C10 H10B 0.9800 .
C10 H10C 0.9800 .
C11 H11A 0.9800 .
C11 H11B 0.9800 .
C11 H11C 0.9800 .
C12 H12A 0.9800 .
C12 H12B 0.9800 .
C12 H12C 0.9800 .
C13 C16 1.517(4) .
C13 C15 1.518(5) .
C13 C14 1.527(5) .
C14 H14A 0.9800 .
C14 H14B 0.9800 .
C14 H14C 0.9800 .
C15 H15A 0.9800 .
C15 H15B 0.9800 .
C15 H15C 0.9800 .
C16 H16A 0.9800 .
C16 H16B 0.9800 .
C16 H16C 0.9800 .
C17 H17 0.9500 .
C18 C19 1.364(3) .
C18 C20 1.422(3) .
C19 C22 1.404(3) 3_655
C19 H19 0.9500 .
C20 C21 1.424(3) .
C20 C20 1.426(4) 3_655
C21 C22 1.361(3) .
C21 H21 0.9500 .
C22 C19 1.404(3) 3_655
C22 H22 0.9500 .
C23 C28 1.346(5) .
C23 C24 1.421(5) .
C23 C29 1.455(5) .
C24 C25 1.336(5) .
C24 H24 0.9500 .
C25 C26 1.376(6) .
C25 H25 0.9500 .
C26 C27 1.349(6) .
C26 H26 0.9500 .
C27 C28 1.423(5) .
C27 H27 0.9500 .
C28 H28 0.9500 .
C29 H29A 0.9800 .
C29 H29B 0.9800 .
C29 H29C 0.9800 .
